data_4077832
loop_
_publ_author_name
'Bonomo, Lucia'
'Toraman, G\"ulsen'
'Solari, Euro'
'Scopelliti, Rosario'
'Floriani, Carlo'

_publ_section_title
;
 Porphodimethene&#x2212;Zirconium:&#x00A0; A New Entry into Zirconium
 Macrocycle Organometallic Chemistry
;
_journal_issue 25
_journal_name_full Organometallics
_journal_page_first 5198
_journal_paper_doi 10.1021/om990688s
_journal_volume 18
_journal_year 1999
_chemical_formula_sum 'C50 H60 N4 O Zr'
_chemical_formula_weight 824.24
_chemical_name_systematic
; 
 ? 
;
_space_group_IT_number 14
_symmetry_cell_setting monoclinic
_symmetry_space_group_name_Hall '-P 2yn'
_symmetry_space_group_name_H-M 'P 1 21/n 1'
_atom_sites_solution_hydrogens geom
_atom_sites_solution_primary direct
_atom_sites_solution_secondary difmap
_audit_creation_method SHELXL-97
_cell_angle_alpha 90.00
_cell_angle_beta 103.259(11)
_cell_angle_gamma 90.00
_cell_formula_units_Z 4
_cell_length_a 18.880(2)
_cell_length_b 11.940(2)
_cell_length_c 19.253(2)
_cell_measurement_reflns_used 5000
_cell_measurement_temperature 143(2)
_cell_measurement_theta_max 20.0
_cell_measurement_theta_min 5.0
_cell_volume 4224.5(10)
_computing_cell_refinement 'KUMA, CrysAlis RED, release 1.6.0'
_computing_data_collection 'KUMA, KM4CCD, release 1.5.7'
_computing_data_reduction 'KUMA, CrysAlis RED'
_computing_molecular_graphics 'Bruker SHELXTL'
_computing_publication_material 'Bruker SHELXTL'
_computing_structure_refinement 'SHELXL-97 (Sheldrick, 1997)'
_computing_structure_solution 'SHELXS-97 (Sheldrick, 1990)'
_diffrn_ambient_temperature 143(2)
_diffrn_measured_fraction_theta_max 0.937
_diffrn_measurement_device_type 'KUMA 4 diffractometer equipped with a CCD detector'
_diffrn_measurement_method '2 runs (110 frames each) using omega scan, 1 run (300 frames) using phi scan'
_diffrn_radiation_monochromator graphite
_diffrn_radiation_source 'fine-focus sealed tube'
_diffrn_radiation_type MoK\a
_diffrn_radiation_wavelength 0.71073
_diffrn_reflns_av_R_equivalents 0.1728
_diffrn_reflns_av_sigmaI/netI 0.1596
_diffrn_reflns_limit_h_max 22
_diffrn_reflns_limit_h_min -22
_diffrn_reflns_limit_k_max 12
_diffrn_reflns_limit_k_min -12
_diffrn_reflns_limit_l_max 22
_diffrn_reflns_limit_l_min -22
_diffrn_reflns_number 24863
_diffrn_reflns_theta_max 25.03
_diffrn_reflns_theta_min 3.16
_exptl_absorpt_coefficient_mu 0.302
_exptl_absorpt_correction_type none
_exptl_crystal_colour orange
_exptl_crystal_density_diffrn 1.296
_exptl_crystal_density_method 'not measured'
_exptl_crystal_description prismatic
_exptl_crystal_F_000 1744
_exptl_crystal_size_max 0.24
_exptl_crystal_size_mid 0.16
_exptl_crystal_size_min 0.10
_refine_diff_density_max 0.877
_refine_diff_density_min -0.507
_refine_diff_density_rms 0.097
_refine_ls_extinction_method none
_refine_ls_goodness_of_fit_ref 1.063
_refine_ls_hydrogen_treatment mixed
_refine_ls_matrix_type full
_refine_ls_number_parameters 505
_refine_ls_number_reflns 6996
_refine_ls_number_restraints 0
_refine_ls_restrained_S_all 1.063
_refine_ls_R_factor_all 0.1993
_refine_ls_R_factor_gt 0.0819
_refine_ls_shift/su_max 0.001
_refine_ls_shift/su_mean 0.000
_refine_ls_structure_factor_coef Fsqd
_refine_ls_weighting_details 'calc w=1/[\s^2^(Fo^2^)+(0.0921P)^2^+3.4027P] where P=(Fo^2^+2Fc^2^)/3'
_refine_ls_weighting_scheme calc
_refine_ls_wR_factor_gt 0.1704
_refine_ls_wR_factor_ref 0.2340
_reflns_number_gt 3071
_reflns_number_total 6996
_reflns_threshold_expression >2sigma(I)
_cod_data_source_file om990688s.cif
_cod_data_source_block 6
_cod_depositor_comments
;
The following automatic conversions were performed:

'_symmetry_cell_setting' value 'Monoclinic' changed to 'monoclinic'
according to /home/saulius/struct/CIF-dictionaries/cif_core.dic
dictionary named 'cif_core.dic' version 2.4.2 from 2011-04-26.

Automatic conversion script
Id: cif_fix_values 1715 2011-07-08 13:25:40Z adriana 
;
_cod_original_cell_volume 4224.6(11)
_cod_original_sg_symbol_H-M P2(1)/n
_cod_database_code 4077832

loop_
_symmetry_equiv_pos_as_xyz
'x, y, z'
'-x+1/2, y+1/2, -z+1/2'
'-x, -y, -z'
'x-1/2, -y-1/2, z-1/2'

loop_
_atom_site_label
_atom_site_type_symbol
_atom_site_fract_x
_atom_site_fract_y
_atom_site_fract_z
_atom_site_U_iso_or_equiv
_atom_site_adp_type
_atom_site_occupancy
_atom_site_symmetry_multiplicity
_atom_site_calc_flag
_atom_site_refinement_flags
Zr1 Zr -0.01806(4) -0.11238(7) 0.22374(4) 0.0408(3) Uani 1 1 d .
N1 N -0.0688(3) -0.1530(6) 0.3246(3) 0.0391(17) Uani 1 1 d .
C1 C -0.0665(5) -0.2579(7) 0.2928(4) 0.046(2) Uani 1 1 d .
C2 C -0.1166(5) -0.2638(7) 0.2286(4) 0.047(2) Uani 1 1 d .
H2 H -0.1249 -0.3260 0.1969 0.056 Uiso 1 1 calc R
C3 C -0.1526(4) -0.1617(8) 0.2189(4) 0.046(2) Uani 1 1 d .
H3 H -0.1898 -0.1402 0.1790 0.055 Uiso 1 1 calc R
C4 C -0.1238(5) -0.0964(7) 0.2788(4) 0.044(2) Uani 1 1 d .
C5 C -0.1448(5) 0.0229(7) 0.2936(4) 0.048(2) Uani 1 1 d .
N2 N -0.0668(3) 0.0608(6) 0.2067(3) 0.0447(18) Uani 1 1 d .
C6 C -0.1217(4) 0.0961(7) 0.2386(4) 0.047(2) Uani 1 1 d .
C7 C -0.1454(5) 0.2025(8) 0.2120(5) 0.070(3) Uani 1 1 d .
H7 H -0.1829 0.2454 0.2246 0.084 Uiso 1 1 calc R
C8 C -0.1050(5) 0.2330(8) 0.1651(5) 0.070(3) Uani 1 1 d .
H8 H -0.1093 0.3013 0.1391 0.084 Uiso 1 1 calc R
C9 C -0.0561(5) 0.1464(7) 0.1615(4) 0.044(2) Uani 1 1 d .
C10 C 0.0006(5) 0.1444(7) 0.1237(4) 0.046(2) Uani 1 1 d .
N3 N 0.0677(4) -0.0278(6) 0.1745(3) 0.0447(17) Uani 1 1 d .
C11 C 0.0550(5) 0.0683(8) 0.1294(4) 0.052(2) Uani 1 1 d .
C12 C 0.1138(6) 0.0773(9) 0.0968(5) 0.077(3) Uani 1 1 d .
H12 H 0.1191 0.1325 0.0628 0.092 Uiso 1 1 calc R
C13 C 0.1615(6) -0.0050(10) 0.1215(6) 0.080(3) Uani 1 1 d .
H13 H 0.2071 -0.0163 0.1094 0.096 Uiso 1 1 calc R
C14 C 0.1321(5) -0.0721(8) 0.1688(5) 0.054(2) Uani 1 1 d .
C15 C 0.1695(5) -0.1749(8) 0.2037(5) 0.054(2) Uani 1 1 d .
N4 N 0.0680(4) -0.2352(6) 0.2624(3) 0.0472(18) Uani 1 1 d .
C16 C 0.1431(5) -0.2230(7) 0.2667(5) 0.047(2) Uani 1 1 d .
C17 C 0.1814(5) -0.2819(8) 0.3231(5) 0.058(3) Uani 1 1 d .
H17 H 0.2329 -0.2880 0.3367 0.070 Uiso 1 1 calc R
C18 C 0.1327(5) -0.3318(8) 0.3577(5) 0.060(3) Uani 1 1 d .
H18 H 0.1451 -0.3762 0.3997 0.072 Uiso 1 1 calc R
C19 C 0.0640(5) -0.3059(8) 0.3208(5) 0.050(2) Uani 1 1 d .
C20 C -0.0100(5) -0.3445(7) 0.3282(4) 0.047(2) Uani 1 1 d .
C21 C -0.2279(5) 0.0313(8) 0.2822(5) 0.060(3) Uani 1 1 d .
H21A H -0.2415 0.1107 0.2862 0.072 Uiso 1 1 calc R
H21B H -0.2509 0.0056 0.2333 0.072 Uiso 1 1 calc R
C22 C -0.2578(5) -0.0376(9) 0.3354(6) 0.077(3) Uani 1 1 d .
H22A H -0.2387 -0.1141 0.3370 0.116 Uiso 1 1 calc R
H22B H -0.3111 -0.0396 0.3207 0.116 Uiso 1 1 calc R
H22C H -0.2430 -0.0036 0.3829 0.116 Uiso 1 1 calc R
C23 C -0.1058(5) 0.0580(8) 0.3698(5) 0.057(3) Uani 1 1 d .
H23A H -0.1193 0.0046 0.4040 0.069 Uiso 1 1 calc R
H23B H -0.0526 0.0515 0.3744 0.069 Uiso 1 1 calc R
C24 C -0.1227(6) 0.1769(8) 0.3912(6) 0.082(3) Uani 1 1 d .
H24A H -0.1177 0.2295 0.3535 0.122 Uiso 1 1 calc R
H24B H -0.0886 0.1975 0.4359 0.122 Uiso 1 1 calc R
H24C H -0.1726 0.1798 0.3979 0.122 Uiso 1 1 calc R
C25 C 0.0014(5) 0.2472(8) 0.0769(5) 0.065(3) Uani 1 1 d .
H25A H 0.0198 0.2253 0.0347 0.077 Uiso 1 1 calc R
H25B H -0.0491 0.2747 0.0598 0.077 Uiso 1 1 calc R
C26 C 0.0483(6) 0.3413(9) 0.1160(6) 0.091(4) Uani 1 1 d .
H26A H 0.0317 0.3609 0.1592 0.137 Uiso 1 1 calc R
H26B H 0.0443 0.4069 0.0848 0.137 Uiso 1 1 calc R
H26C H 0.0991 0.3167 0.1294 0.137 Uiso 1 1 calc R
C27 C 0.2509(5) -0.1471(10) 0.2284(6) 0.082(4) Uani 1 1 d .
H27A H 0.2768 -0.2154 0.2498 0.099 Uiso 1 1 calc R
H27B H 0.2696 -0.1279 0.1859 0.099 Uiso 1 1 calc R
C28 C 0.2695(7) -0.0537(11) 0.2812(7) 0.116(5) Uani 1 1 d .
H28A H 0.2478 0.0161 0.2593 0.174 Uiso 1 1 calc R
H28B H 0.3225 -0.0453 0.2955 0.174 Uiso 1 1 calc R
H28C H 0.2504 -0.0706 0.3233 0.174 Uiso 1 1 calc R
C29 C 0.1571(9) -0.2732(11) 0.1449(7) 0.133(6) Uani 1 1 d .
H29A H 0.1881 -0.3376 0.1650 0.160 Uiso 1 1 calc R
H29B H 0.1058 -0.2980 0.1363 0.160 Uiso 1 1 calc R
C30 C 0.1728(10) -0.2440(15) 0.0767(10) 0.188(8) Uani 1 1 d .
H30A H 0.1566 -0.1672 0.0640 0.283 Uiso 1 1 calc R
H30B H 0.1470 -0.2956 0.0399 0.283 Uiso 1 1 calc R
H30C H 0.2253 -0.2497 0.0802 0.283 Uiso 1 1 calc R
C31 C -0.0287(5) -0.4582(8) 0.2887(5) 0.061(3) Uani 1 1 d .
H31A H -0.0780 -0.4811 0.2928 0.073 Uiso 1 1 calc R
H31B H -0.0306 -0.4464 0.2374 0.073 Uiso 1 1 calc R
C32 C 0.0237(6) -0.5545(8) 0.3154(6) 0.080(3) Uani 1 1 d .
H32A H 0.0703 -0.5400 0.3028 0.120 Uiso 1 1 calc R
H32B H 0.0030 -0.6246 0.2932 0.120 Uiso 1 1 calc R
H32C H 0.0315 -0.5606 0.3673 0.120 Uiso 1 1 calc R
C33 C -0.0116(5) -0.3548(8) 0.4082(5) 0.057(3) Uani 1 1 d .
H33A H 0.0248 -0.4116 0.4305 0.068 Uiso 1 1 calc R
H33B H 0.0038 -0.2822 0.4318 0.068 Uiso 1 1 calc R
C34 C -0.0841(5) -0.3864(8) 0.4234(4) 0.051(2) Uani 1 1 d .
C35 C -0.1034(5) -0.4961(8) 0.4299(5) 0.061(3) Uani 1 1 d .
H35 H -0.0699 -0.5534 0.4252 0.073 Uiso 1 1 calc R
C36 C -0.1691(6) -0.5257(10) 0.4429(6) 0.082(3) Uani 1 1 d .
H36 H -0.1802 -0.6023 0.4483 0.099 Uiso 1 1 calc R
C37 C -0.2192(6) -0.4441(11) 0.4482(5) 0.076(3) Uani 1 1 d .
H37 H -0.2663 -0.4640 0.4538 0.091 Uiso 1 1 calc R
C38 C -0.1998(6) -0.3322(10) 0.4451(6) 0.081(3) Uani 1 1 d .
H38 H -0.2324 -0.2749 0.4520 0.097 Uiso 1 1 calc R
C39 C -0.1341(6) -0.3050(9) 0.4322(5) 0.064(3) Uani 1 1 d .
H39 H -0.1219 -0.2282 0.4291 0.077 Uiso 1 1 calc R
C40 C -0.0549(5) -0.1617(8) 0.1048(4) 0.054(2) Uani 1 1 d .
H40A H -0.0789 -0.0939 0.0808 0.064 Uiso 1 1 calc R
H40B H -0.0092 -0.1701 0.0884 0.064 Uiso 1 1 calc R
C41 C -0.1014(5) -0.2562(8) 0.0710(4) 0.043(2) Uani 1 1 d .
C42 C -0.0739(5) -0.3645(9) 0.0727(5) 0.061(3) Uani 1 1 d .
H42 H -0.0250 -0.3783 0.0972 0.074 Uiso 1 1 calc R
C43 C -0.1156(6) -0.4517(9) 0.0396(6) 0.072(3) Uani 1 1 d .
H43 H -0.0948 -0.5243 0.0407 0.087 Uiso 1 1 calc R
C44 C -0.1859(7) -0.4360(11) 0.0056(6) 0.079(3) Uani 1 1 d .
H44 H -0.2144 -0.4970 -0.0171 0.094 Uiso 1 1 calc R
C45 C -0.2160(5) -0.3300(10) 0.0042(5) 0.066(3) Uani 1 1 d .
H45 H -0.2653 -0.3181 -0.0195 0.079 Uiso 1 1 calc R
C46 C -0.1747(5) -0.2421(9) 0.0369(5) 0.060(3) Uani 1 1 d .
H46 H -0.1963 -0.1702 0.0364 0.072 Uiso 1 1 calc R
O1 O 0.0548(3) 0.0015(5) 0.3202(3) 0.0483(15) Uani 1 1 d .
C47 C 0.0781(6) 0.1149(8) 0.3160(5) 0.067(3) Uani 1 1 d .
H47A H 0.0355 0.1650 0.3016 0.080 Uiso 1 1 calc R
H47B H 0.1082 0.1214 0.2802 0.080 Uiso 1 1 calc R
C48 C 0.1210(8) 0.1459(10) 0.3870(6) 0.110(5) Uani 1 1 d .
H48A H 0.1728 0.1558 0.3858 0.132 Uiso 1 1 calc R
H48B H 0.1029 0.2173 0.4026 0.132 Uiso 1 1 calc R
C49 C 0.1137(6) 0.0567(10) 0.4359(6) 0.083(3) Uani 1 1 d .
H49A H 0.0767 0.0760 0.4630 0.100 Uiso 1 1 calc R
H49B H 0.1607 0.0423 0.4701 0.100 Uiso 1 1 calc R
C50 C 0.0905(5) -0.0428(8) 0.3895(4) 0.060(3) Uani 1 1 d .
H50A H 0.1332 -0.0888 0.3860 0.072 Uiso 1 1 calc R
H50B H 0.0565 -0.0898 0.4091 0.072 Uiso 1 1 calc R

loop_
_atom_site_aniso_label
_atom_site_aniso_U_11
_atom_site_aniso_U_22
_atom_site_aniso_U_33
_atom_site_aniso_U_23
_atom_site_aniso_U_13
_atom_site_aniso_U_12
Zr1 0.0445(5) 0.0399(5) 0.0381(5) 0.0005(4) 0.0100(3) -0.0008(4)
N1 0.040(4) 0.040(5) 0.039(4) 0.008(3) 0.012(3) -0.003(3)
C1 0.069(6) 0.032(6) 0.036(5) 0.002(4) 0.009(5) -0.007(5)
C2 0.062(6) 0.042(6) 0.038(5) -0.010(4) 0.015(5) -0.008(5)
C3 0.039(5) 0.058(6) 0.045(5) 0.001(5) 0.018(4) -0.005(5)
C4 0.057(5) 0.039(6) 0.041(5) -0.003(4) 0.021(4) 0.000(5)
C5 0.056(6) 0.047(6) 0.042(5) -0.009(4) 0.015(4) 0.003(5)
N2 0.045(4) 0.048(5) 0.042(4) 0.000(4) 0.013(3) 0.003(4)
C6 0.041(5) 0.053(6) 0.046(5) 0.009(5) 0.010(4) 0.007(4)
C7 0.070(7) 0.058(7) 0.091(8) 0.031(6) 0.038(6) 0.028(6)
C8 0.083(7) 0.047(7) 0.085(8) 0.039(6) 0.030(6) 0.027(6)
C9 0.059(6) 0.039(6) 0.033(5) 0.004(4) 0.011(4) -0.005(4)
C10 0.057(6) 0.046(6) 0.030(5) 0.003(4) 0.002(4) 0.000(5)
N3 0.047(4) 0.045(5) 0.043(4) 0.006(4) 0.010(3) -0.002(4)
C11 0.059(6) 0.063(7) 0.031(5) 0.014(4) 0.006(4) 0.003(5)
C12 0.075(7) 0.091(9) 0.077(7) 0.050(6) 0.042(6) 0.020(6)
C13 0.063(7) 0.099(9) 0.088(8) 0.031(7) 0.040(6) 0.016(7)
C14 0.061(6) 0.057(7) 0.044(5) 0.004(5) 0.012(5) 0.007(5)
C15 0.050(6) 0.047(6) 0.070(6) -0.002(5) 0.022(5) 0.008(5)
N4 0.055(5) 0.045(5) 0.041(4) -0.002(4) 0.012(4) -0.011(4)
C16 0.048(5) 0.034(6) 0.057(6) -0.004(4) 0.010(5) -0.004(4)
C17 0.051(6) 0.062(7) 0.058(6) 0.011(5) 0.008(5) 0.010(5)
C18 0.066(7) 0.063(7) 0.049(6) 0.010(5) 0.007(5) 0.012(5)
C19 0.054(6) 0.056(6) 0.045(5) 0.001(5) 0.019(5) 0.002(5)
C20 0.058(6) 0.044(6) 0.041(5) -0.001(4) 0.016(4) -0.006(5)
C21 0.050(6) 0.062(7) 0.075(7) 0.002(5) 0.030(5) 0.006(5)
C22 0.058(6) 0.074(8) 0.108(9) -0.011(7) 0.036(6) -0.012(6)
C23 0.067(6) 0.055(6) 0.052(6) -0.010(5) 0.019(5) -0.002(5)
C24 0.104(9) 0.054(7) 0.092(8) -0.027(6) 0.033(7) 0.004(6)
C25 0.071(7) 0.065(7) 0.059(6) 0.023(6) 0.018(5) 0.009(6)
C26 0.111(9) 0.070(8) 0.099(9) 0.002(7) 0.035(8) -0.026(7)
C27 0.049(6) 0.093(9) 0.105(9) 0.022(8) 0.018(6) -0.007(6)
C28 0.103(10) 0.104(11) 0.110(11) 0.029(9) -0.038(8) -0.036(8)
C29 0.230(16) 0.119(12) 0.093(10) 0.040(9) 0.122(11) 0.079(11)
C30 0.208(19) 0.159(17) 0.21(2) -0.051(15) 0.065(16) 0.042(15)
C31 0.080(7) 0.052(7) 0.050(6) -0.001(5) 0.015(5) 0.011(5)
C32 0.091(8) 0.054(7) 0.095(8) 0.001(6) 0.022(7) 0.012(6)
C33 0.060(6) 0.058(7) 0.053(6) 0.009(5) 0.013(5) 0.000(5)
C34 0.068(6) 0.050(6) 0.035(5) -0.006(5) 0.013(4) -0.013(6)
C35 0.078(7) 0.043(7) 0.066(7) 0.009(5) 0.024(6) -0.007(5)
C36 0.095(9) 0.064(8) 0.097(9) 0.015(7) 0.041(7) -0.004(7)
C37 0.081(8) 0.079(9) 0.074(8) 0.004(6) 0.031(6) -0.019(7)
C38 0.079(8) 0.080(9) 0.093(9) 0.012(7) 0.040(7) 0.007(7)
C39 0.086(8) 0.051(7) 0.059(6) -0.003(5) 0.021(6) 0.002(6)
C40 0.059(6) 0.055(6) 0.046(5) 0.000(5) 0.010(5) 0.000(5)
C41 0.047(5) 0.059(7) 0.019(4) 0.002(4) 0.000(4) -0.005(5)
C42 0.062(6) 0.062(8) 0.059(6) -0.003(5) 0.013(5) 0.005(6)
C43 0.073(8) 0.054(8) 0.094(9) 0.002(6) 0.028(7) 0.006(6)
C44 0.097(10) 0.074(9) 0.072(8) -0.029(6) 0.032(7) -0.042(7)
C45 0.051(6) 0.089(9) 0.053(6) -0.004(6) 0.003(5) -0.017(7)
C46 0.064(7) 0.064(7) 0.054(6) -0.002(5) 0.019(5) 0.002(6)
O1 0.062(4) 0.041(4) 0.038(3) -0.001(3) 0.003(3) -0.009(3)
C47 0.103(8) 0.040(6) 0.052(6) -0.007(5) 0.006(5) -0.005(6)
C48 0.169(13) 0.097(10) 0.053(7) -0.015(7) 0.002(8) -0.072(9)
C49 0.085(8) 0.089(9) 0.064(7) -0.012(7) -0.006(6) -0.016(7)
C50 0.071(7) 0.062(7) 0.038(5) -0.001(5) -0.007(5) -0.002(5)

loop_
_atom_type_symbol
_atom_type_description
_atom_type_scat_dispersion_real
_atom_type_scat_dispersion_imag
_atom_type_scat_source
C C 0.0033 0.0016 'International Tables Vol C Tables 4.2.6.8 and 6.1.1.4'
H H 0.0000 0.0000 'International Tables Vol C Tables 4.2.6.8 and 6.1.1.4'
N N 0.0061 0.0033 'International Tables Vol C Tables 4.2.6.8 and 6.1.1.4'
O O 0.0106 0.0060 'International Tables Vol C Tables 4.2.6.8 and 6.1.1.4'
Zr Zr -2.9673 0.5597 'International Tables Vol C Tables 4.2.6.8 and 6.1.1.4'

loop_
_geom_angle_atom_site_label_1
_geom_angle_atom_site_label_2
_geom_angle_atom_site_label_3
_geom_angle
N4 Zr1 N2 155.5(2)
N4 Zr1 N3 84.0(2)
N2 Zr1 N3 80.7(2)
N4 Zr1 C40 101.4(3)
N2 Zr1 C40 94.0(3)
N3 Zr1 C40 77.5(3)
N4 Zr1 N1 89.6(2)
N2 Zr1 N1 94.5(2)
N3 Zr1 N1 150.9(2)
C40 Zr1 N1 131.6(3)
N4 Zr1 O1 82.5(2)
N2 Zr1 O1 75.0(2)
N3 Zr1 O1 75.0(2)
C40 Zr1 O1 151.7(3)
N1 Zr1 O1 76.0(2)
N4 Zr1 C4 121.0(3)
N2 Zr1 C4 69.5(3)
N3 Zr1 C4 149.3(3)
C40 Zr1 C4 110.8(3)
N1 Zr1 C4 32.7(2)
O1 Zr1 C4 90.0(2)
N4 Zr1 C1 71.6(3)
N2 Zr1 C1 122.0(3)
N3 Zr1 C1 155.7(3)
C40 Zr1 C1 106.7(3)
N1 Zr1 C1 33.2(2)
O1 Zr1 C1 101.2(2)
C4 Zr1 C1 52.6(3)
N4 Zr1 C3 120.4(3)
N2 Zr1 C3 80.7(3)
N3 Zr1 C3 150.1(3)
C40 Zr1 C3 80.6(3)
N1 Zr1 C3 54.1(2)
O1 Zr1 C3 121.9(2)
C4 Zr1 C3 31.9(2)
C1 Zr1 C3 51.8(3)
N4 Zr1 C2 90.2(3)
N2 Zr1 C2 111.7(3)
N3 Zr1 C2 153.8(2)
C40 Zr1 C2 78.7(3)
N1 Zr1 C2 54.0(2)
O1 Zr1 C2 129.6(2)
C4 Zr1 C2 52.2(3)
C1 Zr1 C2 31.2(2)
C3 Zr1 C2 31.0(2)
C4 N1 C1 104.7(7)
C4 N1 Zr1 76.4(4)
C1 N1 Zr1 76.6(4)
C2 C1 N1 110.8(8)
C2 C1 C20 129.1(8)
N1 C1 C20 119.9(7)
C2 C1 Zr1 79.4(5)
N1 C1 Zr1 70.2(4)
C20 C1 Zr1 114.0(5)
C1 C2 C3 106.8(8)
C1 C2 Zr1 69.4(5)
C3 C2 Zr1 73.6(5)
C2 C3 C4 107.1(8)
C2 C3 Zr1 75.4(5)
C4 C3 Zr1 69.5(4)
N1 C4 C3 110.5(7)
N1 C4 C5 122.1(7)
C3 C4 C5 127.4(8)
N1 C4 Zr1 70.9(4)
C3 C4 Zr1 78.6(4)
C5 C4 Zr1 115.0(5)
C6 C5 C4 106.3(6)
C6 C5 C21 108.2(7)
C4 C5 C21 109.6(7)
C6 C5 C23 111.0(7)
C4 C5 C23 110.1(7)
C21 C5 C23 111.5(7)
C6 N2 C9 106.6(7)
C6 N2 Zr1 122.4(5)
C9 N2 Zr1 130.7(5)
N2 C6 C7 108.8(7)
N2 C6 C5 120.0(7)
C7 C6 C5 131.2(8)
C8 C7 C6 107.7(8)
C7 C8 C9 108.2(8)
N2 C9 C8 108.7(7)
N2 C9 C10 122.9(7)
C8 C9 C10 128.2(8)
C11 C10 C9 127.8(8)
C11 C10 C25 118.4(8)
C9 C10 C25 113.5(8)
C14 N3 C11 107.0(7)
C14 N3 Zr1 126.5(6)
C11 N3 Zr1 124.9(5)
C10 C11 C12 125.2(9)
C10 C11 N3 127.3(8)
C12 C11 N3 107.2(8)
C13 C12 C11 108.7(8)
C12 C13 C14 108.1(8)
N3 C14 C13 108.8(8)
N3 C14 C15 128.6(8)
C13 C14 C15 122.6(8)
C14 C15 C16 117.4(7)
C14 C15 C27 107.3(8)
C16 C15 C27 108.7(8)
C14 C15 C29 107.8(8)
C16 C15 C29 105.3(8)
C27 C15 C29 110.4(9)
C16 N4 C19 104.5(7)
C16 N4 Zr1 127.6(5)
C19 N4 Zr1 119.8(5)
C17 C16 N4 109.7(8)
C17 C16 C15 128.5(8)
N4 C16 C15 120.0(8)
C16 C17 C18 108.6(8)
C19 C18 C17 107.9(8)
C18 C19 N4 109.3(7)
C18 C19 C20 132.2(8)
N4 C19 C20 118.3(8)
C19 C20 C1 108.5(7)
C19 C20 C33 110.3(7)
C1 C20 C33 109.0(7)
C19 C20 C31 109.4(7)
C1 C20 C31 108.4(7)
C33 C20 C31 111.2(7)
C22 C21 C5 113.2(8)
C24 C23 C5 115.1(8)
C26 C25 C10 112.7(8)
C28 C27 C15 115.7(9)
C30 C29 C15 115.7(12)
C32 C31 C20 115.8(8)
C34 C33 C20 115.8(7)
C35 C34 C39 117.0(9)
C35 C34 C33 121.8(9)
C39 C34 C33 121.2(9)
C36 C35 C34 122.3(10)
C35 C36 C37 119.9(10)
C36 C37 C38 118.9(10)
C39 C38 C37 119.9(11)
C38 C39 C34 121.8(10)
C41 C40 Zr1 129.8(6)
C42 C41 C46 116.5(9)
C42 C41 C40 121.0(8)
C46 C41 C40 122.5(9)
C43 C42 C41 121.5(9)
C44 C43 C42 121.1(10)
C43 C44 C45 119.2(10)
C46 C45 C44 120.2(10)
C45 C46 C41 121.4(9)
C47 O1 C50 108.2(6)
C47 O1 Zr1 127.4(5)
C50 O1 Zr1 123.8(5)
O1 C47 C48 107.3(8)
C49 C48 C47 107.8(9)
C48 C49 C50 104.8(8)
O1 C50 C49 105.8(8)

loop_
_geom_bond_atom_site_label_1
_geom_bond_atom_site_label_2
_geom_bond_distance
Zr1 N4 2.188(7)
Zr1 N2 2.257(7)
Zr1 N3 2.290(6)
Zr1 C40 2.312(8)
Zr1 N1 2.403(6)
Zr1 O1 2.453(5)
Zr1 C4 2.472(7)
Zr1 C1 2.486(8)
Zr1 C3 2.588(7)
Zr1 C2 2.611(8)
N1 C4 1.375(10)
N1 C1 1.399(10)
C1 C2 1.376(11)
C1 C20 1.528(11)
C2 C3 1.388(11)
C3 C4 1.395(11)
C4 C5 1.524(11)
C5 C6 1.512(11)
C5 C21 1.537(11)
C5 C23 1.542(11)
N2 C6 1.385(9)
N2 C9 1.387(9)
C6 C7 1.404(11)
C7 C8 1.360(11)
C8 C9 1.399(11)
C9 C10 1.425(11)
C10 C11 1.358(11)
C10 C25 1.525(11)
N3 C14 1.355(10)
N3 C11 1.425(10)
C11 C12 1.399(12)
C12 C13 1.345(12)
C13 C14 1.418(12)
C14 C15 1.495(12)
C15 C16 1.525(12)
C15 C27 1.537(12)
C15 C29 1.609(16)
N4 C16 1.410(10)
N4 C19 1.421(10)
C16 C17 1.356(11)
C17 C18 1.386(12)
C18 C19 1.364(11)
C19 C20 1.509(11)
C20 C33 1.554(11)
C20 C31 1.556(11)
C21 C22 1.520(12)
C23 C24 1.532(12)
C25 C26 1.519(13)
C27 C28 1.496(15)
C29 C30 1.454(18)
C31 C32 1.527(12)
C33 C34 1.512(11)
C34 C35 1.373(11)
C34 C39 1.391(12)
C35 C36 1.367(13)
C36 C37 1.378(14)
C37 C38 1.390(14)
C38 C39 1.360(13)
C40 C41 1.485(11)
C41 C42 1.391(12)
C41 C46 1.399(11)
C42 C43 1.371(13)
C43 C44 1.352(14)
C44 C45 1.385(14)
C45 C46 1.371(12)
O1 C47 1.432(10)
O1 C50 1.451(9)
C47 C48 1.469(13)
C48 C49 1.449(14)
C49 C50 1.491(12)
